data_1539671
loop_
_publ_author_name
'Carl, W.'
'Hoppe, R.'

_publ_section_title
;
 Oxocuprate(I) mit C O2 - analogem Anion: Rb3 (Cu O2)
;
_journal_name_full 'Zeitschrift fuer Anorganische und Allgemeine Chemie'
_journal_page_first 79
_journal_page_last 88
_journal_volume 574
_journal_year 1989
_chemical_formula_sum 'Cu O2 Rb3'
_chemical_name_systematic 'Rb3 (Cu O2)'
_space_group_IT_number 14
_symmetry_space_group_name_Hall '-P 2yn'
_symmetry_space_group_name_H-M 'P 1 21/n 1'
_cell_angle_alpha 90
_cell_angle_beta 110.2
_cell_angle_gamma 90
_cell_formula_units_Z 4
_cell_length_a 9.319
_cell_length_b 9.658
_cell_length_c 6.759
_cell_volume 570.913
_citation_journal_id_ASTM ZAACAB
_cod_data_source_file Carl_ZAACAB_1989_380.cif
_cod_data_source_block Cu1O2Rb3
_cod_original_cell_volume 570.9131
_cod_original_sg_symbol_Hall '-P 2ybc (x-z,y,z)'
_cod_original_formula_sum 'Cu1 O2 Rb3'
_cod_database_code 1539671

loop_
_symmetry_equiv_pos_as_xyz
x,y,z
-x+1/2,y+1/2,-z+1/2
-x,-y,-z
x-1/2,-y-1/2,z-1/2

loop_
_atom_site_label
_atom_site_type_symbol
_atom_site_fract_x
_atom_site_fract_y
_atom_site_fract_z
_atom_site_occupancy
_atom_site_U_iso_or_equiv
Rb3 Rb+1 0.9953 0.4664 0.2414 1 0.0
O2 O-2 0.1235 0.3 0.6283 1 0.0
Cu1 Cu+1 0.673 0.3209 0.964 1 0.0
Rb2 Rb+1 0.8748 0.0221 0.1387 1 0.0
O1 O-2 0.778 0.9382 0.7042 1 0.0
Rb1 Rb+1 0.3125 0.2921 0.0726 1 0.0
